data_4080210
loop_
_publ_author_name
'Mills, David P.'
'Lewis, William'
'Blake, Alexander J.'
'Liddle, Stephen T.'

_publ_section_title
;
 Reactivity Studies of a T-Shaped Yttrium Carbene: C--F and C--O Bond
 Activation and C&#x2550;C Bond Formation Promoted by [Y(BIPM)(I)(THF)2]
 (BIPM = C(PPh2NSiMe3)2)
;
_journal_issue 5
_journal_name_full Organometallics
_journal_page_first 1239
_journal_paper_doi 10.1021/om301016j
_journal_volume 32
_journal_year 2013
_chemical_formula_moiety 'C76 H86 I N4 O2 P4 Si4 Y, 1.5 C7 H8'
_chemical_formula_sum 'C86.5 H98 I N4 O2 P4 Si4 Y'
_chemical_formula_weight 1677.74
_chemical_name_systematic
; 
 ? 
;
_space_group_IT_number 2
_symmetry_cell_setting triclinic
_symmetry_space_group_name_Hall '-P 1'
_symmetry_space_group_name_H-M 'P -1'
_atom_sites_solution_hydrogens 'geom, Me from difmap'
_atom_sites_solution_primary direct
_atom_sites_solution_secondary difmap
_audit_creation_method 'enCIFer editing of SHELXL97 CIF output'
_cell_angle_alpha 83.0555(16)
_cell_angle_beta 82.7864(15)
_cell_angle_gamma 69.759(2)
_cell_formula_units_Z 2
_cell_length_a 12.4201(3)
_cell_length_b 16.6524(4)
_cell_length_c 22.1146(3)
_cell_measurement_reflns_used 22051
_cell_measurement_temperature 90(2)
_cell_measurement_theta_max 74.42
_cell_measurement_theta_min 3.34
_cell_volume 4242.65(17)
_computing_cell_refinement
;
CrysAlisPro, Oxford Diffraction Ltd.,
Version 1.171.33.52 (release 06-11-2009 CrysAlis171 .NET)
(compiled Nov  6 2009,16:24:50)
;
_computing_data_collection
;
CrysAlisPro, Oxford Diffraction Ltd.,
Version 1.171.33.52 (release 06-11-2009 CrysAlis171 .NET)
(compiled Nov  6 2009,16:24:50)
;
_computing_data_reduction
;
CrysAlisPro, Oxford Diffraction Ltd.,
Version 1.171.33.52 (release 06-11-2009 CrysAlis171 .NET)
(compiled Nov  6 2009,16:24:50)
;
_computing_molecular_graphics 'SHELXTL (Sheldrick, 2008)'
_computing_publication_material 'enCIFer (Allen et al., 2004); PLATON (Spek, 2009)'
_computing_structure_refinement 'SHELXL97 (Sheldrick, 2008)'
_computing_structure_solution 'SHELXTL (Sheldrick, 2008)'
_diffrn_ambient_temperature 90(2)
_diffrn_detector_area_resol_mean 10.3613
_diffrn_measured_fraction_theta_full 0.994
_diffrn_measured_fraction_theta_max 0.994
_diffrn_measurement_device_type 'SuperNova, Single source at offset), Atlas'
_diffrn_measurement_method '\w scans'
_diffrn_radiation_monochromator mirror
_diffrn_radiation_source 'SuperNova (Cu) X-ray Source'
_diffrn_radiation_type CuK\a
_diffrn_radiation_wavelength 1.54184
_diffrn_reflns_av_R_equivalents 0.048
_diffrn_reflns_av_sigmaI/netI 0.047
_diffrn_reflns_limit_h_max 14
_diffrn_reflns_limit_h_min -14
_diffrn_reflns_limit_k_max 19
_diffrn_reflns_limit_k_min -19
_diffrn_reflns_limit_l_max 18
_diffrn_reflns_limit_l_min -26
_diffrn_reflns_number 30022
_diffrn_reflns_theta_full 67.50
_diffrn_reflns_theta_max 67.50
_diffrn_reflns_theta_min 3.81
_diffrn_standards_interval_count 0
_exptl_absorpt_coefficient_mu 5.447
_exptl_absorpt_correction_T_max 0.99
_exptl_absorpt_correction_T_min 0.93
_exptl_absorpt_correction_type analytical
_exptl_absorpt_process_details
;
CrysAlisPro, Oxford Diffraction Ltd., 
Version 1.171.33.55 (release 05-01-2010 CrysAlis171 .NET) 
(compiled Jan  5 2010,16:28:46) 
Analytical numeric absorption correction using a multifaceted crystal 
model based on expressions derived by R.C. Clark & J.S. Reid. 
(Clark, R. C. & Reid, J. S. (1995). Acta Cryst. A51, 887-897) 
;
_exptl_crystal_colour Colourless
_exptl_crystal_density_diffrn 1.313
_exptl_crystal_density_method 'not measured'
_exptl_crystal_description Needle
_exptl_crystal_F_000 1738
_exptl_crystal_size_max 0.17
_exptl_crystal_size_mid 0.04
_exptl_crystal_size_min 0.02
_refine_diff_density_max 0.69
_refine_diff_density_min -0.92
_refine_diff_density_rms 0.11
_refine_ls_extinction_method none
_refine_ls_goodness_of_fit_ref 1.10
_refine_ls_hydrogen_treatment constr
_refine_ls_matrix_type full
_refine_ls_number_parameters 905
_refine_ls_number_reflns 15187
_refine_ls_number_restraints 762
_refine_ls_restrained_S_all 1.08
_refine_ls_R_factor_all 0.0623
_refine_ls_R_factor_gt 0.0479
_refine_ls_shift/su_max 0.002
_refine_ls_shift/su_mean 0.000
_refine_ls_structure_factor_coef Fsqd
_refine_ls_weighting_details 'calc w=1/[\s^2^(Fo^2^)+(0.0298P)^2^+23.11P] where P=(Fo^2^+2Fc^2^)/3'
_refine_ls_weighting_scheme calc
_refine_ls_wR_factor_gt 0.113
_refine_ls_wR_factor_ref 0.120
_reflns_number_gt 12513
_reflns_number_total 15187
_reflns_threshold_expression I>2\s(I)
_cod_data_source_file om301016j_si_001.cif
_cod_data_source_block 8
_cod_original_cell_volume 4242.65(15)
_cod_original_formula_sum 'C86.50 H98 I N4 O2 P4 Si4 Y'
_cod_database_code 4080210

loop_
_symmetry_equiv_pos_as_xyz
'x, y, z'
'-x, -y, -z'

loop_
_atom_site_label
_atom_site_type_symbol
_atom_site_fract_x
_atom_site_fract_y
_atom_site_fract_z
_atom_site_U_iso_or_equiv
_atom_site_adp_type
_atom_site_occupancy
_atom_site_symmetry_multiplicity
_atom_site_calc_flag
_atom_site_refinement_flags
Y1 Y 0.92097(3) 0.53072(2) 0.228324(17) 0.01167(9) Uani 1 1 d U
I1 I 1.14961(2) 0.539184(19) 0.165679(14) 0.01893(8) Uani 1 1 d U
C1 C 0.6557(4) 0.7378(3) 0.2438(2) 0.0144(8) Uani 1 1 d U
P1 P 0.73285(9) 0.72572(7) 0.16858(5) 0.0130(2) Uani 1 1 d U
C2 C 0.8320(4) 0.7849(3) 0.1622(2) 0.0192(9) Uani 1 1 d U
C3 C 0.8018(5) 0.8626(4) 0.1878(2) 0.0280(11) Uani 1 1 d U
H3A H 0.7310 0.8829 0.2124 0.034 Uiso 1 1 calc R
C4 C 0.8751(5) 0.9106(4) 0.1776(3) 0.0324(12) Uani 1 1 d U
H4A H 0.8526 0.9649 0.1939 0.039 Uiso 1 1 calc R
C5 C 0.9800(5) 0.8804(4) 0.1442(3) 0.0308(11) Uani 1 1 d U
H5A H 1.0308 0.9127 0.1386 0.037 Uiso 1 1 calc R
C6 C 1.0114(5) 0.8021(3) 0.1184(3) 0.0273(11) Uani 1 1 d U
H6A H 1.0832 0.7814 0.0947 0.033 Uiso 1 1 calc R
C7 C 0.9377(4) 0.7550(3) 0.1275(2) 0.0238(10) Uani 1 1 d U
H7A H 0.9592 0.7016 0.1101 0.029 Uiso 1 1 calc R
C8 C 0.6345(4) 0.7782(3) 0.1102(2) 0.0174(9) Uani 1 1 d U
C9 C 0.5388(4) 0.7541(3) 0.1068(2) 0.0196(9) Uani 1 1 d U
H9A H 0.5215 0.7143 0.1376 0.024 Uiso 1 1 calc R
C10 C 0.4691(5) 0.7866(3) 0.0602(2) 0.0258(11) Uani 1 1 d U
H10A H 0.4037 0.7699 0.0589 0.031 Uiso 1 1 calc R
C11 C 0.4949(5) 0.8443(4) 0.0146(2) 0.0301(12) Uani 1 1 d U
H11A H 0.4474 0.8668 -0.0182 0.036 Uiso 1 1 calc R
C12 C 0.5894(5) 0.8685(4) 0.0171(2) 0.0313(12) Uani 1 1 d U
H12A H 0.6070 0.9078 -0.0141 0.038 Uiso 1 1 calc R
C13 C 0.6587(5) 0.8365(3) 0.0645(2) 0.0236(10) Uani 1 1 d U
H13A H 0.7233 0.8541 0.0660 0.028 Uiso 1 1 calc R
N1 N 0.7987(3) 0.6265(2) 0.15660(17) 0.0144(7) Uani 1 1 d U
Si1 Si 0.79985(11) 0.57101(8) 0.09494(6) 0.0179(3) Uani 1 1 d U
C26 C 0.8425(6) 0.6210(4) 0.0197(2) 0.0357(13) Uani 1 1 d U
H26A H 0.8487 0.5837 -0.0126 0.054 Uiso 1 1 calc R
H26B H 0.9171 0.6282 0.0212 0.054 Uiso 1 1 calc R
H26C H 0.7841 0.6771 0.0109 0.054 Uiso 1 1 calc R
C27 C 0.6617(5) 0.5509(4) 0.0901(3) 0.0327(12) Uani 1 1 d U
H27A H 0.6156 0.5942 0.0608 0.049 Uiso 1 1 calc R
H27B H 0.6183 0.5546 0.1305 0.049 Uiso 1 1 calc R
H27C H 0.6789 0.4936 0.0765 0.049 Uiso 1 1 calc R
C28 C 0.9129(4) 0.4626(3) 0.1082(2) 0.0202(10) Uani 1 1 d U
H28A H 0.9233 0.4296 0.0728 0.030 Uiso 1 1 calc R
H28B H 0.8883 0.4317 0.1449 0.030 Uiso 1 1 calc R
H28C H 0.9859 0.4699 0.1138 0.030 Uiso 1 1 calc R
P2 P 0.52127(9) 0.82412(7) 0.25690(5) 0.0135(2) Uani 1 1 d U
C14 C 0.5064(4) 0.8581(3) 0.3340(2) 0.0147(8) Uani 1 1 d U
C15 C 0.4313(4) 0.8385(3) 0.3813(2) 0.0157(9) Uani 1 1 d U
H15A H 0.3911 0.8013 0.3752 0.019 Uiso 1 1 calc R
C16 C 0.4152(4) 0.8731(3) 0.4371(2) 0.0203(9) Uani 1 1 d U
H16A H 0.3634 0.8600 0.4689 0.024 Uiso 1 1 calc R
C17 C 0.4741(4) 0.9266(3) 0.4466(2) 0.0207(10) Uani 1 1 d U
H17A H 0.4632 0.9499 0.4849 0.025 Uiso 1 1 calc R
C18 C 0.5498(4) 0.9466(3) 0.3996(2) 0.0203(9) Uani 1 1 d U
H18A H 0.5908 0.9831 0.4061 0.024 Uiso 1 1 calc R
C19 C 0.5647(4) 0.9127(3) 0.3435(2) 0.0178(9) Uani 1 1 d U
H19A H 0.6150 0.9270 0.3113 0.021 Uiso 1 1 calc R
C20 C 0.4039(4) 0.7823(3) 0.2562(2) 0.0174(9) Uani 1 1 d U
C21 C 0.4208(4) 0.6977(3) 0.2457(2) 0.0185(9) Uani 1 1 d U
H21A H 0.4965 0.6568 0.2435 0.022 Uiso 1 1 calc R
C22 C 0.3275(4) 0.6726(3) 0.2382(2) 0.0232(10) Uani 1 1 d U
H22A H 0.3398 0.6150 0.2307 0.028 Uiso 1 1 calc R
C23 C 0.2170(5) 0.7314(4) 0.2419(2) 0.0268(11) Uani 1 1 d U
H23A H 0.1536 0.7147 0.2358 0.032 Uiso 1 1 calc R
C24 C 0.1992(4) 0.8146(4) 0.2544(3) 0.0297(11) Uani 1 1 d U
H24A H 0.1229 0.8544 0.2584 0.036 Uiso 1 1 calc R
C25 C 0.2913(4) 0.8406(3) 0.2612(2) 0.0234(10) Uani 1 1 d U
H25A H 0.2780 0.8981 0.2692 0.028 Uiso 1 1 calc R
N2 N 0.5198(3) 0.8995(3) 0.20886(17) 0.0189(8) Uani 1 1 d U
Si2 Si 0.43597(13) 0.99962(8) 0.18620(6) 0.0234(3) Uani 1 1 d U
C29 C 0.5336(6) 1.0578(4) 0.1469(3) 0.0383(14) Uani 1 1 d U
H29A H 0.5899 1.0566 0.1746 0.057 Uiso 1 1 calc R
H29B H 0.4879 1.1175 0.1353 0.057 Uiso 1 1 calc R
H29C H 0.5742 1.0297 0.1101 0.057 Uiso 1 1 calc R
C30 C 0.3318(5) 0.9992(4) 0.1321(2) 0.0347(13) Uani 1 1 d U
H30A H 0.2801 0.9693 0.1526 0.052 Uiso 1 1 calc R
H30B H 0.3742 0.9697 0.0962 0.052 Uiso 1 1 calc R
H30C H 0.2865 1.0585 0.1192 0.052 Uiso 1 1 calc R
C31 C 0.3498(5) 1.0646(3) 0.2504(2) 0.0298(12) Uani 1 1 d U
H31A H 0.2928 1.0389 0.2703 0.045 Uiso 1 1 calc R
H31B H 0.3101 1.1235 0.2341 0.045 Uiso 1 1 calc R
H31C H 0.4014 1.0652 0.2803 0.045 Uiso 1 1 calc R
C32 C 0.7178(4) 0.6862(3) 0.2896(2) 0.0138(8) Uani 1 1 d U
O1 O 0.8252(2) 0.6367(2) 0.27980(14) 0.0149(6) Uani 1 1 d U
C33 C 0.6715(4) 0.6772(3) 0.35528(19) 0.0133(8) Uani 1 1 d U
C34 C 0.6008(4) 0.6282(3) 0.3721(2) 0.0154(9) Uani 1 1 d U
H34A H 0.5752 0.6052 0.3416 0.018 Uiso 1 1 calc R
C35 C 0.5671(4) 0.6124(3) 0.4333(2) 0.0205(10) Uani 1 1 d U
H35A H 0.5193 0.5783 0.4448 0.025 Uiso 1 1 calc R
C36 C 0.6040(4) 0.6472(3) 0.4781(2) 0.0211(10) Uani 1 1 d U
H36A H 0.5816 0.6364 0.5201 0.025 Uiso 1 1 calc R
C37 C 0.6737(4) 0.6975(3) 0.4610(2) 0.0190(9) Uani 1 1 d U
H37A H 0.6968 0.7225 0.4913 0.023 Uiso 1 1 calc R
C38 C 0.7090(4) 0.7113(3) 0.4004(2) 0.0163(9) Uani 1 1 d U
H38A H 0.7589 0.7440 0.3890 0.020 Uiso 1 1 calc R
C39 C 0.8429(4) 0.3439(3) 0.33050(19) 0.0112(8) Uani 1 1 d U
P3 P 0.99019(9) 0.34448(7) 0.31997(5) 0.0109(2) Uani 1 1 d U
C40 C 1.0512(4) 0.2983(3) 0.2476(2) 0.0137(8) Uani 1 1 d U
C41 C 1.0100(4) 0.2407(3) 0.2245(2) 0.0211(10) Uani 1 1 d U
H41A H 0.9505 0.2234 0.2473 0.025 Uiso 1 1 calc R
C42 C 1.0566(4) 0.2093(3) 0.1683(2) 0.0239(10) Uani 1 1 d U
H42A H 1.0298 0.1694 0.1530 0.029 Uiso 1 1 calc R
C43 C 1.1416(5) 0.2353(3) 0.1346(2) 0.0245(10) Uani 1 1 d U
H43A H 1.1709 0.2150 0.0954 0.029 Uiso 1 1 calc R
C44 C 1.1844(4) 0.2906(3) 0.1574(2) 0.0244(10) Uani 1 1 d U
H44A H 1.2437 0.3077 0.1342 0.029 Uiso 1 1 calc R
C45 C 1.1401(4) 0.3218(3) 0.2149(2) 0.0183(9) Uani 1 1 d U
H45A H 1.1709 0.3586 0.2313 0.022 Uiso 1 1 calc R
C46 C 1.0728(4) 0.2710(3) 0.3785(2) 0.0142(8) Uani 1 1 d U
C47 C 1.1732(4) 0.2047(3) 0.3624(2) 0.0189(9) Uani 1 1 d U
H47A H 1.1978 0.1970 0.3204 0.023 Uiso 1 1 calc R
C48 C 1.2381(4) 0.1496(3) 0.4069(2) 0.0224(10) Uani 1 1 d U
H48A H 1.3067 0.1045 0.3955 0.027 Uiso 1 1 calc R
C49 C 1.2023(4) 0.1606(3) 0.4678(2) 0.0237(10) Uani 1 1 d U
H49A H 1.2463 0.1227 0.4983 0.028 Uiso 1 1 calc R
C50 C 1.1028(4) 0.2265(3) 0.4848(2) 0.0226(10) Uani 1 1 d U
H50A H 1.0786 0.2336 0.5269 0.027 Uiso 1 1 calc R
C51 C 1.0386(4) 0.2821(3) 0.4404(2) 0.0159(9) Uani 1 1 d U
H51A H 0.9711 0.3279 0.4522 0.019 Uiso 1 1 calc R
N3 N 1.0027(3) 0.4380(2) 0.31548(16) 0.0125(7) Uani 1 1 d U
Si3 Si 1.04188(10) 0.48582(8) 0.37118(5) 0.0136(2) Uani 1 1 d U
C64 C 0.9234(4) 0.5159(3) 0.4343(2) 0.0219(10) Uani 1 1 d U
H64A H 0.8488 0.5376 0.4170 0.033 Uiso 1 1 calc R
H64B H 0.9324 0.5606 0.4563 0.033 Uiso 1 1 calc R
H64C H 0.9271 0.4652 0.4627 0.033 Uiso 1 1 calc R
C65 C 1.0651(4) 0.5870(3) 0.3365(2) 0.0212(10) Uani 1 1 d U
H65A H 0.9943 0.6258 0.3197 0.032 Uiso 1 1 calc R
H65B H 1.1279 0.5736 0.3038 0.032 Uiso 1 1 calc R
H65C H 1.0852 0.6147 0.3680 0.032 Uiso 1 1 calc R
C66 C 1.1829(4) 0.4185(3) 0.4015(2) 0.0186(9) Uani 1 1 d U
H66A H 1.2390 0.3946 0.3675 0.028 Uiso 1 1 calc R
H66B H 1.1717 0.3716 0.4300 0.028 Uiso 1 1 calc R
H66C H 1.2115 0.4542 0.4229 0.028 Uiso 1 1 calc R
P4 P 0.81245(9) 0.25692(7) 0.37714(5) 0.0121(2) Uani 1 1 d U
C52 C 0.7807(4) 0.2900(3) 0.4548(2) 0.0144(8) Uani 1 1 d U
C53 C 0.7393(4) 0.3756(3) 0.4680(2) 0.0156(9) Uani 1 1 d U
H53A H 0.7229 0.4195 0.4354 0.019 Uiso 1 1 calc R
C54 C 0.7217(4) 0.3981(3) 0.5277(2) 0.0202(9) Uani 1 1 d U
H54A H 0.6934 0.4570 0.5357 0.024 Uiso 1 1 calc R
C55 C 0.7454(4) 0.3345(3) 0.5758(2) 0.0225(10) Uani 1 1 d U
H55A H 0.7315 0.3497 0.6168 0.027 Uiso 1 1 calc R
C56 C 0.7896(4) 0.2485(3) 0.5639(2) 0.0209(10) Uani 1 1 d U
H56A H 0.8075 0.2051 0.5968 0.025 Uiso 1 1 calc R
C57 C 0.8074(4) 0.2260(3) 0.5041(2) 0.0183(9) Uani 1 1 d U
H57A H 0.8378 0.1671 0.4963 0.022 Uiso 1 1 calc R
C58 C 0.6809(4) 0.2444(3) 0.3586(2) 0.0145(8) Uani 1 1 d U
C59 C 0.6748(4) 0.2243(3) 0.2998(2) 0.0179(9) Uani 1 1 d U
H59A H 0.7342 0.2262 0.2686 0.021 Uiso 1 1 calc R
C60 C 0.5840(4) 0.2019(3) 0.2865(2) 0.0247(10) Uani 1 1 d U
H60A H 0.5804 0.1893 0.2462 0.030 Uiso 1 1 calc R
C61 C 0.4972(5) 0.1978(4) 0.3323(2) 0.0258(10) Uani 1 1 d U
H61A H 0.4345 0.1824 0.3233 0.031 Uiso 1 1 calc R
C62 C 0.5033(4) 0.2160(3) 0.3903(2) 0.0225(10) Uani 1 1 d U
H62A H 0.4446 0.2126 0.4215 0.027 Uiso 1 1 calc R
C63 C 0.5941(4) 0.2395(3) 0.4042(2) 0.0182(9) Uani 1 1 d U
H63A H 0.5969 0.2522 0.4446 0.022 Uiso 1 1 calc R
N4 N 0.9151(3) 0.1724(2) 0.36977(18) 0.0176(8) Uani 1 1 d U
Si4 Si 0.94239(12) 0.06654(8) 0.36689(7) 0.0233(3) Uani 1 1 d U
C67 C 0.9690(6) 0.0386(4) 0.2857(3) 0.0478(16) Uani 1 1 d U
H67A H 1.0389 0.0494 0.2667 0.072 Uiso 1 1 calc R
H67B H 0.9032 0.0740 0.2632 0.072 Uiso 1 1 calc R
H67C H 0.9789 -0.0222 0.2846 0.072 Uiso 1 1 calc R
C68 C 1.0744(5) 0.0036(4) 0.4064(4) 0.0459(16) Uani 1 1 d U
H68A H 1.1416 0.0147 0.3837 0.069 Uiso 1 1 calc R
H68B H 1.0855 -0.0578 0.4081 0.069 Uiso 1 1 calc R
H68C H 1.0653 0.0210 0.4480 0.069 Uiso 1 1 calc R
C69 C 0.8228(5) 0.0270(4) 0.4033(3) 0.0370(14) Uani 1 1 d U
H69A H 0.7539 0.0551 0.3814 0.055 Uiso 1 1 calc R
H69B H 0.8055 0.0405 0.4461 0.055 Uiso 1 1 calc R
H69C H 0.8467 -0.0353 0.4014 0.055 Uiso 1 1 calc R
C70 C 0.7738(4) 0.4041(3) 0.29067(19) 0.0123(8) Uani 1 1 d U
O2 O 0.8156(3) 0.4508(2) 0.24868(13) 0.0140(6) Uani 1 1 d U
C71 C 0.6479(4) 0.4215(3) 0.2872(2) 0.0151(8) Uani 1 1 d U
C72 C 0.5670(4) 0.4358(3) 0.3373(2) 0.0166(9) Uani 1 1 d U
H72A H 0.5904 0.4360 0.3765 0.020 Uiso 1 1 calc R
C73 C 0.4519(4) 0.4500(3) 0.3309(2) 0.0205(10) Uani 1 1 d U
H73A H 0.3971 0.4597 0.3657 0.025 Uiso 1 1 calc R
C74 C 0.4171(4) 0.4500(3) 0.2743(2) 0.0214(10) Uani 1 1 d U
H74A H 0.3386 0.4582 0.2701 0.026 Uiso 1 1 calc R
C75 C 0.4958(4) 0.4380(3) 0.2237(2) 0.0244(10) Uani 1 1 d U
H75A H 0.4710 0.4391 0.1845 0.029 Uiso 1 1 calc R
C76 C 0.6111(4) 0.4241(3) 0.2292(2) 0.0211(10) Uani 1 1 d U
H76A H 0.6648 0.4165 0.1940 0.025 Uiso 1 1 calc R
C77 C 1.5505(6) 0.6439(6) -0.0733(4) 0.0587(19) Uani 1 1 d U
H77A H 1.5697 0.6629 -0.1157 0.088 Uiso 1 1 calc R
H77B H 1.5910 0.5822 -0.0659 0.088 Uiso 1 1 calc R
H77C H 1.5741 0.6750 -0.0455 0.088 Uiso 1 1 calc R
C78 C 1.4226(5) 0.6619(4) -0.0623(3) 0.0376(12) Uani 1 1 d U
C79 C 1.3757(6) 0.6318(4) -0.0078(3) 0.0436(14) Uani 1 1 d U
H79A H 1.4245 0.5990 0.0226 0.052 Uiso 1 1 calc R
C80 C 1.2571(7) 0.6496(4) 0.0025(3) 0.0493(15) Uani 1 1 d U
H80A H 1.2248 0.6297 0.0401 0.059 Uiso 1 1 calc R
C81 C 1.1868(6) 0.6962(5) -0.0419(4) 0.0504(15) Uani 1 1 d U
H81A H 1.1058 0.7083 -0.0351 0.060 Uiso 1 1 calc R
C82 C 1.2325(6) 0.7246(5) -0.0951(3) 0.0518(16) Uani 1 1 d U
H82A H 1.1836 0.7563 -0.1258 0.062 Uiso 1 1 calc R
C83 C 1.3483(6) 0.7082(4) -0.1053(3) 0.0425(14) Uani 1 1 d U
H83A H 1.3786 0.7293 -0.1430 0.051 Uiso 1 1 calc R

loop_
_atom_site_aniso_label
_atom_site_aniso_U_11
_atom_site_aniso_U_22
_atom_site_aniso_U_33
_atom_site_aniso_U_23
_atom_site_aniso_U_13
_atom_site_aniso_U_12
Y1 0.01112(18) 0.01252(18) 0.00992(18) 0.00069(14) -0.00052(14) -0.00281(14)
I1 0.01496(14) 0.02118(15) 0.01903(16) 0.00202(11) 0.00153(11) -0.00630(11)
C1 0.016(2) 0.014(2) 0.012(2) -0.0018(16) 0.0013(16) -0.0042(16)
P1 0.0156(5) 0.0122(5) 0.0098(5) 0.0002(4) -0.0018(4) -0.0032(4)
C2 0.025(2) 0.015(2) 0.018(2) 0.0024(17) -0.0008(18) -0.0093(18)
C3 0.031(3) 0.030(3) 0.026(3) -0.006(2) 0.001(2) -0.015(2)
C4 0.039(3) 0.027(3) 0.038(3) -0.006(2) -0.006(2) -0.018(2)
C5 0.034(3) 0.032(3) 0.033(3) 0.006(2) -0.011(2) -0.020(2)
C6 0.025(2) 0.022(2) 0.034(3) 0.009(2) -0.007(2) -0.008(2)
C7 0.023(2) 0.020(2) 0.027(3) 0.0031(19) -0.0029(19) -0.0069(19)
C8 0.022(2) 0.014(2) 0.011(2) -0.0002(16) -0.0029(17) -0.0001(17)
C9 0.025(2) 0.017(2) 0.013(2) -0.0028(17) -0.0052(18) -0.0008(18)
C10 0.031(3) 0.025(2) 0.017(2) -0.0051(19) -0.0100(19) 0.000(2)
C11 0.037(3) 0.031(3) 0.011(2) -0.0006(19) -0.011(2) 0.004(2)
C12 0.043(3) 0.024(3) 0.018(2) 0.0040(19) -0.004(2) -0.002(2)
C13 0.030(2) 0.020(2) 0.015(2) 0.0031(18) -0.0028(19) -0.0020(19)
N1 0.0128(17) 0.0141(17) 0.0140(18) -0.0006(14) -0.0016(14) -0.0016(14)
Si1 0.0242(6) 0.0165(6) 0.0096(6) -0.0019(5) -0.0048(5) -0.0013(5)
C26 0.052(4) 0.033(3) 0.013(2) -0.001(2) -0.001(2) -0.004(3)
C27 0.032(3) 0.022(3) 0.045(3) -0.013(2) -0.012(2) -0.003(2)
C28 0.023(2) 0.022(2) 0.013(2) -0.0046(18) -0.0027(19) -0.0031(19)
P2 0.0155(5) 0.0120(5) 0.0109(5) -0.0017(4) -0.0024(4) -0.0010(4)
C14 0.018(2) 0.0103(19) 0.013(2) -0.0008(16) -0.0016(16) -0.0005(16)
C15 0.016(2) 0.013(2) 0.018(2) -0.0041(17) -0.0036(17) -0.0034(17)
C16 0.023(2) 0.021(2) 0.016(2) -0.0023(18) 0.0001(18) -0.0068(19)
C17 0.030(2) 0.023(2) 0.010(2) -0.0056(17) -0.0018(18) -0.0084(19)
C18 0.027(2) 0.020(2) 0.016(2) -0.0020(18) -0.0032(19) -0.0100(19)
C19 0.021(2) 0.018(2) 0.013(2) 0.0009(17) -0.0021(17) -0.0061(18)
C20 0.018(2) 0.020(2) 0.013(2) -0.0036(17) -0.0048(17) -0.0036(17)
C21 0.024(2) 0.018(2) 0.011(2) 0.0016(17) -0.0059(18) -0.0036(18)
C22 0.031(2) 0.021(2) 0.021(2) 0.0017(19) -0.009(2) -0.0123(19)
C23 0.026(2) 0.031(3) 0.026(3) -0.001(2) -0.005(2) -0.014(2)
C24 0.019(2) 0.033(3) 0.034(3) -0.006(2) -0.007(2) -0.003(2)
C25 0.022(2) 0.022(2) 0.025(2) -0.0073(19) -0.0064(19) -0.0019(19)
N2 0.025(2) 0.0159(18) 0.0109(18) 0.0001(14) -0.0014(15) -0.0011(15)
Si2 0.0363(8) 0.0127(6) 0.0137(6) -0.0008(5) -0.0045(5) 0.0020(5)
C29 0.057(4) 0.020(3) 0.031(3) 0.003(2) 0.002(3) -0.007(3)
C30 0.044(3) 0.027(3) 0.020(3) -0.001(2) -0.014(2) 0.007(2)
C31 0.042(3) 0.019(2) 0.019(3) -0.005(2) -0.008(2) 0.004(2)
C32 0.0110(19) 0.0129(19) 0.018(2) -0.0039(16) 0.0001(16) -0.0038(15)
O1 0.0099(14) 0.0169(15) 0.0160(15) -0.0018(12) -0.0013(12) -0.0019(12)
C33 0.016(2) 0.0104(19) 0.0087(19) 0.0015(15) -0.0038(16) 0.0015(16)
C34 0.015(2) 0.018(2) 0.014(2) -0.0022(17) -0.0056(17) -0.0041(17)
C35 0.019(2) 0.020(2) 0.018(2) 0.0027(18) 0.0006(18) -0.0038(18)
C36 0.023(2) 0.020(2) 0.011(2) 0.0019(17) 0.0049(18) 0.0016(18)
C37 0.020(2) 0.019(2) 0.012(2) -0.0025(17) -0.0046(17) 0.0021(18)
C38 0.017(2) 0.015(2) 0.014(2) -0.0009(17) -0.0044(17) -0.0018(17)
C39 0.0103(18) 0.0119(19) 0.012(2) 0.0002(15) -0.0028(15) -0.0039(15)
P3 0.0099(5) 0.0124(5) 0.0097(5) 0.0001(4) -0.0009(4) -0.0031(4)
C40 0.0131(19) 0.014(2) 0.0102(19) 0.0002(16) -0.0041(16) 0.0010(16)
C41 0.016(2) 0.021(2) 0.023(2) -0.0057(18) 0.0011(18) -0.0024(18)
C42 0.025(2) 0.026(2) 0.017(2) -0.0052(19) -0.0052(19) -0.0018(19)
C43 0.031(3) 0.022(2) 0.011(2) -0.0026(18) 0.0008(19) 0.002(2)
C44 0.026(2) 0.024(2) 0.016(2) 0.0021(18) 0.0087(19) -0.0041(19)
C45 0.020(2) 0.019(2) 0.014(2) 0.0026(17) -0.0009(17) -0.0063(18)
C46 0.0108(19) 0.018(2) 0.016(2) 0.0018(16) -0.0056(16) -0.0066(16)
C47 0.015(2) 0.017(2) 0.023(2) 0.0039(18) -0.0019(18) -0.0050(17)
C48 0.015(2) 0.024(2) 0.025(2) 0.0075(19) -0.0067(18) -0.0035(18)
C49 0.020(2) 0.025(2) 0.026(2) 0.011(2) -0.0091(19) -0.0102(19)
C50 0.021(2) 0.029(2) 0.018(2) 0.0057(19) -0.0026(18) -0.0116(19)
C51 0.014(2) 0.020(2) 0.014(2) 0.0028(17) -0.0036(16) -0.0063(17)
N3 0.0117(17) 0.0138(17) 0.0113(17) 0.0045(13) -0.0011(13) -0.0053(14)
Si3 0.0130(6) 0.0157(6) 0.0129(6) -0.0012(4) -0.0029(4) -0.0053(5)
C64 0.021(2) 0.024(2) 0.020(2) -0.0047(19) 0.0023(19) -0.006(2)
C65 0.020(2) 0.019(2) 0.028(3) 0.0012(19) -0.004(2) -0.0105(19)
C66 0.016(2) 0.021(2) 0.020(2) 0.0015(19) -0.0082(18) -0.0063(18)
P4 0.0128(5) 0.0110(5) 0.0126(5) -0.0006(4) -0.0004(4) -0.0044(4)
C52 0.014(2) 0.020(2) 0.0110(19) -0.0006(16) 0.0007(16) -0.0085(17)
C53 0.015(2) 0.022(2) 0.012(2) 0.0004(17) -0.0052(17) -0.0081(17)
C54 0.020(2) 0.024(2) 0.019(2) -0.0058(18) -0.0014(18) -0.0084(19)
C55 0.021(2) 0.036(3) 0.016(2) -0.0072(19) 0.0010(18) -0.015(2)
C56 0.024(2) 0.030(2) 0.010(2) 0.0069(18) -0.0048(18) -0.013(2)
C57 0.019(2) 0.020(2) 0.019(2) 0.0008(17) -0.0012(18) -0.0111(18)
C58 0.0137(19) 0.012(2) 0.018(2) 0.0013(16) -0.0034(17) -0.0045(16)
C59 0.020(2) 0.019(2) 0.015(2) -0.0031(17) -0.0009(17) -0.0078(18)
C60 0.030(2) 0.028(2) 0.022(2) -0.006(2) -0.004(2) -0.015(2)
C61 0.025(2) 0.031(3) 0.027(3) -0.001(2) -0.007(2) -0.016(2)
C62 0.019(2) 0.029(2) 0.023(2) -0.002(2) 0.0018(19) -0.015(2)
C63 0.019(2) 0.020(2) 0.015(2) -0.0010(17) 0.0019(17) -0.0078(18)
N4 0.0174(18) 0.0117(17) 0.024(2) -0.0009(15) -0.0010(15) -0.0052(14)
Si4 0.0219(7) 0.0117(6) 0.0344(8) -0.0007(5) -0.0031(6) -0.0035(5)
C67 0.064(4) 0.028(3) 0.050(4) -0.021(3) 0.002(3) -0.010(3)
C68 0.039(3) 0.020(3) 0.074(5) 0.013(3) -0.022(3) -0.004(2)
C69 0.039(3) 0.019(3) 0.055(4) 0.006(3) -0.008(3) -0.014(2)
C70 0.0142(19) 0.0117(19) 0.012(2) -0.0047(15) -0.0016(16) -0.0043(16)
O2 0.0133(14) 0.0177(15) 0.0113(15) 0.0044(12) -0.0027(12) -0.0071(12)
C71 0.016(2) 0.0086(19) 0.019(2) 0.0000(16) -0.0034(16) -0.0021(16)
C72 0.018(2) 0.014(2) 0.017(2) 0.0003(17) -0.0059(17) -0.0022(17)
C73 0.015(2) 0.019(2) 0.027(2) -0.0021(19) -0.0010(18) -0.0048(18)
C74 0.013(2) 0.022(2) 0.029(2) 0.0010(19) -0.0085(18) -0.0049(18)
C75 0.020(2) 0.030(3) 0.023(2) 0.002(2) -0.0129(19) -0.005(2)
C76 0.020(2) 0.023(2) 0.018(2) 0.0024(18) -0.0045(18) -0.0063(19)
C77 0.041(3) 0.082(5) 0.061(4) -0.035(4) 0.003(3) -0.023(3)
C78 0.038(3) 0.047(3) 0.035(3) -0.023(2) 0.003(2) -0.021(2)
C79 0.063(3) 0.039(3) 0.032(3) -0.011(2) -0.001(3) -0.019(3)
C80 0.069(4) 0.037(3) 0.048(3) -0.019(3) 0.024(3) -0.030(3)
C81 0.044(3) 0.045(3) 0.067(4) -0.033(3) 0.011(3) -0.018(3)
C82 0.047(3) 0.051(4) 0.050(3) -0.016(3) -0.005(3) -0.003(3)
C83 0.051(3) 0.046(3) 0.029(3) -0.005(2) 0.001(2) -0.015(3)

loop_
_atom_type_symbol
_atom_type_description
_atom_type_scat_dispersion_real
_atom_type_scat_dispersion_imag
_atom_type_scat_source
C C 0.0181 0.0091 'International Tables Vol C Tables 4.2.6.8 and 6.1.1.4'
H H 0.0000 0.0000 'International Tables Vol C Tables 4.2.6.8 and 6.1.1.4'
I I -0.3257 6.8362 'International Tables Vol C Tables 4.2.6.8 and 6.1.1.4'
N N 0.0311 0.0180 'International Tables Vol C Tables 4.2.6.8 and 6.1.1.4'
O O 0.0492 0.0322 'International Tables Vol C Tables 4.2.6.8 and 6.1.1.4'
P P 0.2955 0.4335 'International Tables Vol C Tables 4.2.6.8 and 6.1.1.4'
Si Si 0.2541 0.3302 'International Tables Vol C Tables 4.2.6.8 and 6.1.1.4'
Y Y -0.2670 2.0244 'International Tables Vol C Tables 4.2.6.8 and 6.1.1.4'

loop_
_geom_angle_atom_site_label_1
_geom_angle_atom_site_label_2
_geom_angle_atom_site_label_3
_geom_angle
O1 Y1 O2 101.03(12)
O1 Y1 N1 77.07(12)
O2 Y1 N1 94.01(12)
O1 Y1 N3 94.78(12)
O2 Y1 N3 76.88(12)
N1 Y1 N3 166.56(12)
O1 Y1 I1 114.64(8)
O2 Y1 I1 144.07(8)
N1 Y1 I1 97.85(9)
N3 Y1 I1 95.26(8)
O1 Y1 Si1 105.31(9)
O2 Y1 Si1 81.66(8)
N1 Y1 Si1 29.16(9)
N3 Y1 Si1 153.02(9)
I1 Y1 Si1 92.56(3)
C32 C1 P2 124.1(3)
C32 C1 P1 113.8(3)
P2 C1 P1 121.2(3)
N1 P1 C2 111.5(2)
N1 P1 C1 112.0(2)
C2 P1 C1 107.6(2)
N1 P1 C8 110.4(2)
C2 P1 C8 105.0(2)
C1 P1 C8 110.1(2)
C3 C2 C7 119.2(5)
C3 C2 P1 121.1(4)
C7 C2 P1 119.5(4)
C2 C3 C4 120.0(5)
C2 C3 H3A 120.0
C4 C3 H3A 120.0
C5 C4 C3 120.6(5)
C5 C4 H4A 119.7
C3 C4 H4A 119.7
C4 C5 C6 119.8(5)
C4 C5 H5A 120.1
C6 C5 H5A 120.1
C7 C6 C5 119.7(5)
C7 C6 H6A 120.2
C5 C6 H6A 120.2
C6 C7 C2 120.6(5)
C6 C7 H7A 119.7
C2 C7 H7A 119.7
C13 C8 C9 118.4(4)
C13 C8 P1 121.3(4)
C9 C8 P1 120.0(4)
C10 C9 C8 121.4(5)
C10 C9 H9A 119.3
C8 C9 H9A 119.3
C9 C10 C11 119.5(5)
C9 C10 H10A 120.2
C11 C10 H10A 120.2
C12 C11 C10 119.8(5)
C12 C11 H11A 120.1
C10 C11 H11A 120.1
C11 C12 C13 120.6(5)
C11 C12 H12A 119.7
C13 C12 H12A 119.7
C12 C13 C8 120.2(5)
C12 C13 H13A 119.9
C8 C13 H13A 119.9
P1 N1 Si1 130.0(2)
P1 N1 Y1 121.2(2)
Si1 N1 Y1 108.78(18)
N1 Si1 C26 113.6(2)
N1 Si1 C27 114.3(2)
C26 Si1 C27 109.3(3)
N1 Si1 C28 105.2(2)
C26 Si1 C28 107.4(2)
C27 Si1 C28 106.4(2)
N1 Si1 Y1 42.06(12)
C26 Si1 Y1 130.0(2)
C27 Si1 Y1 120.6(2)
C28 Si1 Y1 63.48(15)
Si1 C26 H26A 109.5
Si1 C26 H26B 109.5
H26A C26 H26B 109.5
Si1 C26 H26C 109.5
H26A C26 H26C 109.5
H26B C26 H26C 109.5
Si1 C27 H27A 109.5
Si1 C27 H27B 109.5
H27A C27 H27B 109.5
Si1 C27 H27C 109.5
H27A C27 H27C 109.5
H27B C27 H27C 109.5
Si1 C28 H28A 109.5
Si1 C28 H28B 109.5
H28A C28 H28B 109.5
Si1 C28 H28C 109.5
H28A C28 H28C 109.5
H28B C28 H28C 109.5
N2 P2 C1 108.3(2)
N2 P2 C20 114.8(2)
C1 P2 C20 108.2(2)
N2 P2 C14 110.3(2)
C1 P2 C14 110.4(2)
C20 P2 C14 104.8(2)
C19 C14 C15 119.3(4)
C19 C14 P2 117.5(3)
C15 C14 P2 123.0(3)
C16 C15 C14 120.4(4)
C16 C15 H15A 119.8
C14 C15 H15A 119.8
C17 C16 C15 120.3(4)
C17 C16 H16A 119.9
C15 C16 H16A 119.9
C16 C17 C18 120.0(4)
C16 C17 H17A 120.0
C18 C17 H17A 120.0
C19 C18 C17 119.6(4)
C19 C18 H18A 120.2
C17 C18 H18A 120.2
C18 C19 C14 120.5(4)
C18 C19 H19A 119.8
C14 C19 H19A 119.8
C21 C20 C25 118.7(4)
C21 C20 P2 123.5(4)
C25 C20 P2 117.5(4)
C20 C21 C22 120.5(5)
C20 C21 H21A 119.8
C22 C21 H21A 119.8
C23 C22 C21 120.2(5)
C23 C22 H22A 119.9
C21 C22 H22A 119.9
C22 C23 C24 119.7(5)
C22 C23 H23A 120.2
C24 C23 H23A 120.2
C23 C24 C25 120.7(5)
C23 C24 H24A 119.6
C25 C24 H24A 119.6
C24 C25 C20 120.2(5)
C24 C25 H25A 119.9
C20 C25 H25A 119.9
P2 N2 Si2 141.5(3)
N2 Si2 C30 112.1(2)
N2 Si2 C29 107.4(2)
C30 Si2 C29 109.2(3)
N2 Si2 C31 114.3(2)
C30 Si2 C31 107.0(3)
C29 Si2 C31 106.6(3)
Si2 C29 H29A 109.5
Si2 C29 H29B 109.5
H29A C29 H29B 109.5
Si2 C29 H29C 109.5
H29A C29 H29C 109.5
H29B C29 H29C 109.5
Si2 C30 H30A 109.5
Si2 C30 H30B 109.5
H30A C30 H30B 109.5
Si2 C30 H30C 109.5
H30A C30 H30C 109.5
H30B C30 H30C 109.5
Si2 C31 H31A 109.5
Si2 C31 H31B 109.5
H31A C31 H31B 109.5
Si2 C31 H31C 109.5
H31A C31 H31C 109.5
H31B C31 H31C 109.5
O1 C32 C1 122.7(4)
O1 C32 C33 112.3(4)
C1 C32 C33 125.0(4)
C32 O1 Y1 138.1(3)
C34 C33 C38 119.9(4)
C34 C33 C32 120.0(4)
C38 C33 C32 119.8(4)
C33 C34 C35 120.3(4)
C33 C34 H34A 119.9
C35 C34 H34A 119.9
C34 C35 C36 119.7(4)
C34 C35 H35A 120.2
C36 C35 H35A 120.2
C37 C36 C35 120.0(4)
C37 C36 H36A 120.0
C35 C36 H36A 120.0
C38 C37 C36 120.2(4)
C38 C37 H37A 119.9
C36 C37 H37A 119.9
C37 C38 C33 120.0(4)
C37 C38 H38A 120.0
C33 C38 H38A 120.0
C70 C39 P4 128.2(3)
C70 C39 P3 111.7(3)
P4 C39 P3 118.8(2)
N3 P3 C46 112.4(2)
N3 P3 C39 115.04(19)
C46 P3 C39 109.3(2)
N3 P3 C40 107.6(2)
C46 P3 C40 106.0(2)
C39 P3 C40 105.7(2)
C45 C40 C41 120.0(4)
C45 C40 P3 118.4(4)
C41 C40 P3 121.6(3)
C42 C41 C40 119.6(5)
C42 C41 H41A 120.2
C40 C41 H41A 120.2
C43 C42 C41 120.5(5)
C43 C42 H42A 119.7
C41 C42 H42A 119.7
C42 C43 C44 120.3(4)
C42 C43 H43A 119.8
C44 C43 H43A 119.8
C43 C44 C45 120.0(5)
C43 C44 H44A 120.0
C45 C44 H44A 120.0
C40 C45 C44 119.5(5)
C40 C45 H45A 120.3
C44 C45 H45A 120.3
C47 C46 C51 118.9(4)
C47 C46 P3 120.5(4)
C51 C46 P3 120.6(3)
C46 C47 C48 120.8(5)
C46 C47 H47A 119.6
C48 C47 H47A 119.6
C49 C48 C47 119.6(5)
C49 C48 H48A 120.2
C47 C48 H48A 120.2
C48 C49 C50 120.5(5)
C48 C49 H49A 119.8
C50 C49 H49A 119.8
C49 C50 C51 120.0(5)
C49 C50 H50A 120.0
C51 C50 H50A 120.0
C50 C51 C46 120.2(4)
C50 C51 H51A 119.9
C46 C51 H51A 119.9
P3 N3 Si3 128.3(2)
P3 N3 Y1 113.86(19)
Si3 N3 Y1 116.65(18)
N3 Si3 C65 109.3(2)
N3 Si3 C64 110.6(2)
C65 Si3 C64 107.1(2)
N3 Si3 C66 113.2(2)
C65 Si3 C66 104.8(2)
C64 Si3 C66 111.5(2)
Si3 C64 H64A 109.5
Si3 C64 H64B 109.5
H64A C64 H64B 109.5
Si3 C64 H64C 109.5
H64A C64 H64C 109.5
H64B C64 H64C 109.5
Si3 C65 H65A 109.5
Si3 C65 H65B 109.5
H65A C65 H65B 109.5
Si3 C65 H65C 109.5
H65A C65 H65C 109.5
H65B C65 H65C 109.5
Si3 C66 H66A 109.5
Si3 C66 H66B 109.5
H66A C66 H66B 109.5
Si3 C66 H66C 109.5
H66A C66 H66C 109.5
H66B C66 H66C 109.5
N4 P4 C39 110.2(2)
N4 P4 C58 110.3(2)
C39 P4 C58 111.5(2)
N4 P4 C52 114.0(2)
C39 P4 C52 105.7(2)
C58 P4 C52 105.1(2)
C53 C52 C57 118.0(4)
C53 C52 P4 123.2(3)
C57 C52 P4 118.6(3)
C54 C53 C52 121.4(4)
C54 C53 H53A 119.3
C52 C53 H53A 119.3
C53 C54 C55 119.8(5)
C53 C54 H54A 120.1
C55 C54 H54A 120.1
C56 C55 C54 120.0(4)
C56 C55 H55A 120.0
C54 C55 H55A 120.0
C57 C56 C55 120.1(4)
C57 C56 H56A 120.0
C55 C56 H56A 120.0
C56 C57 C52 120.5(4)
C56 C57 H57A 119.7
C52 C57 H57A 119.7
C59 C58 C63 118.7(4)
C59 C58 P4 119.2(3)
C63 C58 P4 121.2(4)
C60 C59 C58 120.9(4)
C60 C59 H59A 119.5
C58 C59 H59A 119.5
C59 C60 C61 119.9(5)
C59 C60 H60A 120.0
C61 C60 H60A 120.0
C62 C61 C60 119.6(5)
C62 C61 H61A 120.2
C60 C61 H61A 120.2
C61 C62 C63 121.0(5)
C61 C62 H62A 119.5
C63 C62 H62A 119.5
C62 C63 C58 119.8(4)
C62 C63 H63A 120.1
C58 C63 H63A 120.1
P4 N4 Si4 140.4(3)
N4 Si4 C67 110.4(3)
N4 Si4 C68 109.9(3)
C67 Si4 C68 107.9(3)
N4 Si4 C69 114.6(2)
C67 Si4 C69 106.5(3)
C68 Si4 C69 107.3(3)
Si4 C67 H67A 109.5
Si4 C67 H67B 109.5
H67A C67 H67B 109.5
Si4 C67 H67C 109.5
H67A C67 H67C 109.5
H67B C67 H67C 109.5
Si4 C68 H68A 109.5
Si4 C68 H68B 109.5
H68A C68 H68B 109.5
Si4 C68 H68C 109.5
H68A C68 H68C 109.5
H68B C68 H68C 109.5
Si4 C69 H69A 109.5
Si4 C69 H69B 109.5
H69A C69 H69B 109.5
Si4 C69 H69C 109.5
H69A C69 H69C 109.5
H69B C69 H69C 109.5
O2 C70 C39 121.7(4)
O2 C70 C71 112.3(4)
C39 C70 C71 125.9(4)
C70 O2 Y1 146.6(3)
C72 C71 C76 118.8(4)
C72 C71 C70 123.9(4)
C76 C71 C70 117.3(4)
C71 C72 C73 120.8(4)
C71 C72 H72A 119.6
C73 C72 H72A 119.6
C74 C73 C72 120.1(5)
C74 C73 H73A 120.0
C72 C73 H73A 120.0
C73 C74 C75 120.0(4)
C73 C74 H74A 120.0
C75 C74 H74A 120.0
C74 C75 C76 120.6(5)
C74 C75 H75A 119.7
C76 C75 H75A 119.7
C75 C76 C71 119.6(5)
C75 C76 H76A 120.2
C71 C76 H76A 120.2
C78 C77 H77A 109.5
C78 C77 H77B 109.5
H77A C77 H77B 109.5
C78 C77 H77C 109.5
H77A C77 H77C 109.5
H77B C77 H77C 109.5
C83 C78 C79 117.8(6)
C83 C78 C77 121.9(6)
C79 C78 C77 120.3(7)
C78 C79 C80 120.1(7)
C78 C79 H79A 119.9
C80 C79 H79A 119.9
C81 C80 C79 119.8(6)
C81 C80 H80A 120.1
C79 C80 H80A 120.1
C82 C81 C80 120.1(7)
C82 C81 H81A 120.0
C80 C81 H81A 120.0
C81 C82 C83 120.6(7)
C81 C82 H82A 119.7
C83 C82 H82A 119.7
C82 C83 C78 121.7(6)
C82 C83 H83A 119.1
C78 C83 H83A 119.1

loop_
_geom_bond_atom_site_label_1
_geom_bond_atom_site_label_2
_geom_bond_distance
Y1 O1 2.125(3)
Y1 O2 2.145(3)
Y1 N1 2.384(4)
Y1 N3 2.412(4)
Y1 I1 3.0406(5)
Y1 Si1 3.3692(13)
C1 C32 1.374(7)
C1 P2 1.804(5)
C1 P1 1.810(4)
P1 N1 1.607(4)
P1 C2 1.809(5)
P1 C8 1.819(5)
C2 C3 1.386(7)
C2 C7 1.395(7)
C3 C4 1.389(8)
C3 H3A 0.9500
C4 C5 1.375(8)
C4 H4A 0.9500
C5 C6 1.396(8)
C5 H5A 0.9500
C6 C7 1.381(7)
C6 H6A 0.9500
C7 H7A 0.9500
C8 C13 1.393(7)
C8 C9 1.393(7)
C9 C10 1.367(7)
C9 H9A 0.9500
C10 C11 1.393(8)
C10 H10A 0.9500
C11 C12 1.377(9)
C11 H11A 0.9500
C12 C13 1.377(8)
C12 H12A 0.9500
C13 H13A 0.9500
N1 Si1 1.734(4)
Si1 C26 1.869(5)
Si1 C27 1.876(6)
Si1 C28 1.881(5)
C26 H26A 0.9800
C26 H26B 0.9800
C26 H26C 0.9800
C27 H27A 0.9800
C27 H27B 0.9800
C27 H27C 0.9800
C28 H28A 0.9800
C28 H28B 0.9800
C28 H28C 0.9800
P2 N2 1.539(4)
P2 C20 1.822(5)
P2 C14 1.828(4)
C14 C19 1.392(7)
C14 C15 1.398(6)
C15 C16 1.387(7)
C15 H15A 0.9500
C16 C17 1.382(7)
C16 H16A 0.9500
C17 C18 1.400(7)
C17 H17A 0.9500
C18 C19 1.391(7)
C18 H18A 0.9500
C19 H19A 0.9500
C20 C21 1.395(7)
C20 C25 1.400(7)
C21 C22 1.395(7)
C21 H21A 0.9500
C22 C23 1.382(8)
C22 H22A 0.9500
C23 C24 1.382(8)
C23 H23A 0.9500
C24 C25 1.386(7)
C24 H24A 0.9500
C25 H25A 0.9500
N2 Si2 1.687(4)
Si2 C30 1.871(6)
Si2 C29 1.874(6)
Si2 C31 1.876(5)
C29 H29A 0.9800
C29 H29B 0.9800
C29 H29C 0.9800
C30 H30A 0.9800
C30 H30B 0.9800
C30 H30C 0.9800
C31 H31A 0.9800
C31 H31B 0.9800
C31 H31C 0.9800
C32 O1 1.310(5)
C32 C33 1.503(6)
C33 C34 1.384(6)
C33 C38 1.405(6)
C34 C35 1.387(6)
C34 H34A 0.9500
C35 C36 1.400(7)
C35 H35A 0.9500
C36 C37 1.392(7)
C36 H36A 0.9500
C37 C38 1.375(7)
C37 H37A 0.9500
C38 H38A 0.9500
C39 C70 1.378(6)
C39 P4 1.795(4)
C39 P3 1.819(4)
P3 N3 1.607(4)
P3 C46 1.819(4)
P3 C40 1.822(4)
C40 C45 1.387(6)
C40 C41 1.402(7)
C41 C42 1.386(7)
C41 H41A 0.9500
C42 C43 1.378(7)
C42 H42A 0.9500
C43 C44 1.380(8)
C43 H43A 0.9500
C44 C45 1.405(7)
C44 H44A 0.9500
C45 H45A 0.9500
C46 C47 1.390(7)
C46 C51 1.396(6)
C47 C48 1.390(7)
C47 H47A 0.9500
C48 C49 1.376(7)
C48 H48A 0.9500
C49 C50 1.385(7)
C49 H49A 0.9500
C50 C51 1.387(7)
C50 H50A 0.9500
C51 H51A 0.9500
N3 Si3 1.745(4)
Si3 C65 1.864(5)
Si3 C64 1.874(5)
Si3 C66 1.879(5)
C64 H64A 0.9800
C64 H64B 0.9800
C64 H64C 0.9800
C65 H65A 0.9800
C65 H65B 0.9800
C65 H65C 0.9800
C66 H66A 0.9800
C66 H66B 0.9800
C66 H66C 0.9800
P4 N4 1.548(4)
P4 C58 1.819(4)
P4 C52 1.821(4)
C52 C53 1.391(7)
C52 C57 1.416(6)
C53 C54 1.387(7)
C53 H53A 0.9500
C54 C55 1.390(7)
C54 H54A 0.9500
C55 C56 1.390(7)
C55 H55A 0.9500
C56 C57 1.388(7)
C56 H56A 0.9500
C57 H57A 0.9500
C58 C59 1.397(6)
C58 C63 1.398(6)
C59 C60 1.379(7)
C59 H59A 0.9500
C60 C61 1.398(7)
C60 H60A 0.9500
C61 C62 1.370(7)
C61 H61A 0.9500
C62 C63 1.394(7)
C62 H62A 0.9500
C63 H63A 0.9500
N4 Si4 1.684(4)
Si4 C67 1.870(6)
Si4 C68 1.870(6)
Si4 C69 1.881(6)
C67 H67A 0.9800
C67 H67B 0.9800
C67 H67C 0.9800
C68 H68A 0.9800
C68 H68B 0.9800
C68 H68C 0.9800
C69 H69A 0.9800
C69 H69B 0.9800
C69 H69C 0.9800
C70 O2 1.311(5)
C70 C71 1.500(6)
C71 C72 1.382(6)
C71 C76 1.406(7)
C72 C73 1.389(7)
C72 H72A 0.9500
C73 C74 1.375(7)
C73 H73A 0.9500
C74 C75 1.376(7)
C74 H74A 0.9500
C75 C76 1.389(7)
C75 H75A 0.9500
C76 H76A 0.9500
C77 C78 1.505(9)
C77 H77A 0.9800
C77 H77B 0.9800
C77 H77C 0.9800
C78 C83 1.379(9)
C78 C79 1.388(9)
C79 C80 1.393(10)
C79 H79A 0.9500
C80 C81 1.376(11)
C80 H80A 0.9500
C81 C82 1.347(10)
C81 H81A 0.9500
C82 C83 1.362(10)
C82 H82A 0.9500
C83 H83A 0.9500

loop_
_geom_torsion_atom_site_label_1
_geom_torsion_atom_site_label_2
_geom_torsion_atom_site_label_3
_geom_torsion_atom_site_label_4
_geom_torsion
C32 C1 P1 N1 44.6(4)
P2 C1 P1 N1 -146.2(3)
C32 C1 P1 C2 -78.3(4)
P2 C1 P1 C2 90.9(3)
C32 C1 P1 C8 167.8(3)
P2 C1 P1 C8 -22.9(3)
N1 P1 C2 C3 -160.5(4)
C1 P1 C2 C3 -37.4(5)
C8 P1 C2 C3 79.9(5)
N1 P1 C2 C7 23.7(5)
C1 P1 C2 C7 146.9(4)
C8 P1 C2 C7 -95.8(4)
C7 C2 C3 C4 1.6(8)
P1 C2 C3 C4 -174.1(4)
C2 C3 C4 C5 -2.6(9)
C3 C4 C5 C6 2.3(9)
C4 C5 C6 C7 -1.1(8)
C5 C6 C7 C2 0.1(8)
C3 C2 C7 C6 -0.4(8)
P1 C2 C7 C6 175.4(4)
N1 P1 C8 C13 -106.9(4)
C2 P1 C8 C13 13.4(4)
C1 P1 C8 C13 128.9(4)
N1 P1 C8 C9 66.5(4)
C2 P1 C8 C9 -173.2(4)
C1 P1 C8 C9 -57.7(4)
C13 C8 C9 C10 -0.3(7)
P1 C8 C9 C10 -173.9(4)
C8 C9 C10 C11 0.7(7)
C9 C10 C11 C12 -0.5(8)
C10 C11 C12 C13 -0.2(8)
C11 C12 C13 C8 0.6(8)
C9 C8 C13 C12 -0.4(7)
P1 C8 C13 C12 173.1(4)
C2 P1 N1 Si1 -108.5(3)
C1 P1 N1 Si1 130.9(3)
C8 P1 N1 Si1 7.8(4)
C2 P1 N1 Y1 70.2(3)
C1 P1 N1 Y1 -50.5(3)
C8 P1 N1 Y1 -173.5(2)
O1 Y1 N1 P1 15.7(2)
O2 Y1 N1 P1 116.2(2)
N3 Y1 N1 P1 69.4(6)
I1 Y1 N1 P1 -97.8(2)
Si1 Y1 N1 P1 -178.9(4)
O1 Y1 N1 Si1 -165.3(2)
O2 Y1 N1 Si1 -64.91(19)
N3 Y1 N1 Si1 -111.7(5)
I1 Y1 N1 Si1 81.10(17)
P1 N1 Si1 C26 54.6(4)
Y1 N1 Si1 C26 -124.3(2)
P1 N1 Si1 C27 -71.8(4)
Y1 N1 Si1 C27 109.4(2)
P1 N1 Si1 C28 171.8(3)
Y1 N1 Si1 C28 -7.0(2)
P1 N1 Si1 Y1 178.8(4)
O1 Y1 Si1 N1 14.8(2)
O2 Y1 Si1 N1 114.1(2)
N3 Y1 Si1 N1 151.6(3)
I1 Y1 Si1 N1 -101.57(18)
O1 Y1 Si1 C26 96.2(3)
O2 Y1 Si1 C26 -164.5(3)
N1 Y1 Si1 C26 81.4(3)
N3 Y1 Si1 C26 -127.0(3)
I1 Y1 Si1 C26 -20.2(2)
O1 Y1 Si1 C27 -78.6(2)
O2 Y1 Si1 C27 20.7(2)
N1 Y1 Si1 C27 -93.4(3)
N3 Y1 Si1 C27 58.2(3)
I1 Y1 Si1 C27 165.0(2)
O1 Y1 Si1 C28 -172.70(19)
O2 Y1 Si1 C28 -73.47(19)
N1 Y1 Si1 C28 172.5(3)
N3 Y1 Si1 C28 -36.0(3)
I1 Y1 Si1 C28 70.89(18)
C32 C1 P2 N2 141.2(4)
P1 C1 P2 N2 -26.9(3)
C32 C1 P2 C20 -93.7(4)
P1 C1 P2 C20 98.2(3)
C32 C1 P2 C14 20.4(5)
P1 C1 P2 C14 -147.7(3)
N2 P2 C14 C19 -39.6(4)
C1 P2 C14 C19 80.1(4)
C20 P2 C14 C19 -163.6(4)
N2 P2 C14 C15 134.1(4)
C1 P2 C14 C15 -106.2(4)
C20 P2 C14 C15 10.0(4)
C19 C14 C15 C16 0.0(7)
P2 C14 C15 C16 -173.6(4)
C14 C15 C16 C17 -0.6(7)
C15 C16 C17 C18 0.5(7)
C16 C17 C18 C19 0.4(7)
C17 C18 C19 C14 -1.1(7)
C15 C14 C19 C18 0.9(7)
P2 C14 C19 C18 174.8(4)
N2 P2 C20 C21 119.8(4)
C1 P2 C20 C21 -1.3(5)
C14 P2 C20 C21 -119.0(4)
N2 P2 C20 C25 -54.4(4)
C1 P2 C20 C25 -175.5(4)
C14 P2 C20 C25 66.7(4)
C25 C20 C21 C22 2.1(7)
P2 C20 C21 C22 -172.0(4)
C20 C21 C22 C23 -0.7(7)
C21 C22 C23 C24 -1.6(8)
C22 C23 C24 C25 2.4(8)
C23 C24 C25 C20 -0.9(8)
C21 C20 C25 C24 -1.4(7)
P2 C20 C25 C24 173.1(4)
C1 P2 N2 Si2 179.3(4)
C20 P2 N2 Si2 58.2(5)
C14 P2 N2 Si2 -59.8(5)
P2 N2 Si2 C30 -85.5(5)
P2 N2 Si2 C29 154.6(4)
P2 N2 Si2 C31 36.5(5)
P2 C1 C32 O1 -165.2(3)
P1 C1 C32 O1 3.6(6)
P2 C1 C32 C33 17.1(7)
P1 C1 C32 C33 -174.1(3)
C1 C32 O1 Y1 -61.8(6)
C33 C32 O1 Y1 116.2(4)
O2 Y1 O1 C32 -45.8(4)
N1 Y1 O1 C32 45.8(4)
N3 Y1 O1 C32 -123.3(4)
I1 Y1 O1 C32 138.7(4)
Si1 Y1 O1 C32 38.5(4)
O1 C32 C33 C34 -101.5(5)
C1 C32 C33 C34 76.4(6)
O1 C32 C33 C38 72.2(5)
C1 C32 C33 C38 -109.9(5)
C38 C33 C34 C35 -0.2(7)
C32 C33 C34 C35 173.5(4)
C33 C34 C35 C36 0.7(7)
C34 C35 C36 C37 0.3(7)
C35 C36 C37 C38 -1.8(7)
C36 C37 C38 C33 2.3(7)
C34 C33 C38 C37 -1.3(7)
C32 C33 C38 C37 -175.1(4)
C70 C39 P3 N3 47.0(4)
P4 C39 P3 N3 -144.8(2)
C70 C39 P3 C46 174.6(3)
P4 C39 P3 C46 -17.1(3)
C70 C39 P3 C40 -71.6(3)
P4 C39 P3 C40 96.6(3)
N3 P3 C40 C45 29.9(4)
C46 P3 C40 C45 -90.6(4)
C39 P3 C40 C45 153.3(4)
N3 P3 C40 C41 -149.7(4)
C46 P3 C40 C41 89.7(4)
C39 P3 C40 C41 -26.3(4)
C45 C40 C41 C42 -1.6(7)
P3 C40 C41 C42 178.0(4)
C40 C41 C42 C43 -1.1(7)
C41 C42 C43 C44 2.4(8)
C42 C43 C44 C45 -0.9(8)
C41 C40 C45 C44 3.1(7)
P3 C40 C45 C44 -176.6(4)
C43 C44 C45 C40 -1.8(7)
N3 P3 C46 C47 -107.0(4)
C39 P3 C46 C47 123.9(4)
C40 P3 C46 C47 10.4(4)
N3 P3 C46 C51 70.7(4)
C39 P3 C46 C51 -58.3(4)
C40 P3 C46 C51 -171.9(4)
C51 C46 C47 C48 0.8(7)
P3 C46 C47 C48 178.5(4)
C46 C47 C48 C49 0.1(7)
C47 C48 C49 C50 -0.4(7)
C48 C49 C50 C51 -0.2(7)
C49 C50 C51 C46 1.1(7)
C47 C46 C51 C50 -1.4(7)
P3 C46 C51 C50 -179.2(4)
C46 P3 N3 Si3 -22.4(3)
C39 P3 N3 Si3 103.7(3)
C40 P3 N3 Si3 -138.8(3)
C46 P3 N3 Y1 170.57(18)
C39 P3 N3 Y1 -63.4(2)
C40 P3 N3 Y1 54.1(2)
O1 Y1 N3 P3 130.42(19)
O2 Y1 N3 P3 30.19(18)
N1 Y1 N3 P3 78.4(6)
I1 Y1 N3 P3 -114.25(17)
Si1 Y1 N3 P3 -8.0(3)
O1 Y1 N3 Si3 -38.2(2)
O2 Y1 N3 Si3 -138.5(2)
N1 Y1 N3 Si3 -90.2(6)
I1 Y1 N3 Si3 77.08(18)
Si1 Y1 N3 Si3 -176.68(7)
P3 N3 Si3 C65 170.9(3)
Y1 N3 Si3 C65 -22.3(3)
P3 N3 Si3 C64 -71.4(3)
Y1 N3 Si3 C64 95.4(2)
P3 N3 Si3 C66 54.6(3)
Y1 N3 Si3 C66 -138.7(2)
C70 C39 P4 N4 131.4(4)
P3 C39 P4 N4 -34.7(3)
C70 C39 P4 C58 8.5(5)
P3 C39 P4 C58 -157.5(2)
C70 C39 P4 C52 -105.1(4)
P3 C39 P4 C52 88.9(3)
N4 P4 C52 C53 146.4(4)
C39 P4 C52 C53 25.2(4)
C58 P4 C52 C53 -92.8(4)
N4 P4 C52 C57 -28.7(4)
C39 P4 C52 C57 -149.8(3)
C58 P4 C52 C57 92.2(4)
C57 C52 C53 C54 -1.6(7)
P4 C52 C53 C54 -176.7(3)
C52 C53 C54 C55 0.0(7)
C53 C54 C55 C56 1.6(7)
C54 C55 C56 C57 -1.5(7)
C55 C56 C57 C52 -0.2(7)
C53 C52 C57 C56 1.8(7)
P4 C52 C57 C56 177.0(4)
N4 P4 C58 C59 -60.9(4)
C39 P4 C58 C59 61.9(4)
C52 P4 C58 C59 175.9(4)
N4 P4 C58 C63 107.9(4)
C39 P4 C58 C63 -129.3(4)
C52 P4 C58 C63 -15.3(4)
C63 C58 C59 C60 1.3(7)
P4 C58 C59 C60 170.4(4)
C58 C59 C60 C61 -0.9(8)
C59 C60 C61 C62 -0.1(8)
C60 C61 C62 C63 0.7(8)
C61 C62 C63 C58 -0.3(8)
C59 C58 C63 C62 -0.7(7)
P4 C58 C63 C62 -169.5(4)
C39 P4 N4 Si4 -143.6(4)
C58 P4 N4 Si4 -20.0(5)
C52 P4 N4 Si4 97.9(4)
P4 N4 Si4 C67 98.2(5)
P4 N4 Si4 C68 -142.9(4)
P4 N4 Si4 C69 -22.1(5)
P4 C39 C70 O2 -163.0(3)
P3 C39 C70 O2 3.9(5)
P4 C39 C70 C71 13.7(7)
P3 C39 C70 C71 -179.4(3)
C39 C70 O2 Y1 -48.2(7)
C71 C70 O2 Y1 134.6(4)
O1 Y1 O2 C70 -65.3(5)
N1 Y1 O2 C70 -142.9(5)
N3 Y1 O2 C70 27.1(5)
I1 Y1 O2 C70 107.9(5)
Si1 Y1 O2 C70 -169.3(5)
O2 C70 C71 C72 -132.5(4)
C39 C70 C71 C72 50.5(7)
O2 C70 C71 C76 46.7(5)
C39 C70 C71 C76 -130.3(5)
C76 C71 C72 C73 2.0(7)
C70 C71 C72 C73 -178.8(4)
C71 C72 C73 C74 -0.1(7)
C72 C73 C74 C75 -1.5(7)
C73 C74 C75 C76 1.2(8)
C74 C75 C76 C71 0.7(8)
C72 C71 C76 C75 -2.3(7)
C70 C71 C76 C75 178.5(4)
C83 C78 C79 C80 -0.8(9)
C77 C78 C79 C80 179.1(6)
C78 C79 C80 C81 0.8(9)
C79 C80 C81 C82 -0.2(10)
C80 C81 C82 C83 -0.5(11)
C81 C82 C83 C78 0.5(11)
C79 C78 C83 C82 0.2(10)
C77 C78 C83 C82 -179.8(7)
